data_4065261
loop_
_publ_author_name
'Armitt, David J.'
'Bruce, Michael I.'
'Morris, Jonathan C.'
'Nicholson, Brian K.'
'Parker, Christian R.'
'Skelton, Brian W.'
'Zaitseva, Natasha N.'

_publ_section_title
;
 Bis(metallaethynyl) Ketones: Synthesis and Structure of {(Ph3P)AuC\\tb
 C}2CO and Attempted Transmetalation: Formation and Structure of
 [1,3-{Ru(dppe)Cp}2{c-COC(OMe)CHCCH}]PF6
;
_journal_issue 20
_journal_name_full Organometallics
_journal_page_first 5452
_journal_paper_doi 10.1021/om200659t
_journal_volume 30
_journal_year 2011
_chemical_formula_moiety 'C82 H60 Au4 O2 P4, C6 H6'
_chemical_formula_sum 'C88 H66 Au4 O2 P4'
_chemical_formula_weight 2067.15
_chemical_name_systematic
;
 ?
;
_space_group_IT_number 14
_symmetry_cell_setting monoclinic
_symmetry_space_group_name_Hall '-P 2ybc'
_symmetry_space_group_name_H-M 'P 1 21/c 1'
_atom_sites_solution_hydrogens geom
_atom_sites_solution_primary direct
_atom_sites_solution_secondary difmap
_audit_creation_date 2010-11-03T14:46:16-00:00
_audit_creation_method 'WinGX routine CIF_UPDATE'
_cell_angle_alpha 90
_cell_angle_beta 107.800(4)
_cell_angle_gamma 90
_cell_formula_units_Z 4
_cell_length_a 17.6684(6)
_cell_length_b 17.1866(6)
_cell_length_c 25.4564(10)
_cell_measurement_reflns_used 17590
_cell_measurement_temperature 100(2)
_cell_measurement_theta_max 33.9747
_cell_measurement_theta_min 2.7515
_cell_volume 7360.0(5)
_computing_cell_refinement
;
        CrysAlisPro, Oxford Diffraction Ltd.,
        Version 1.171.33.52 (release 06-11-2009 CrysAlis171 .NET)
        (compiled Nov  6 2009,16:24:50)
;
_computing_data_collection
;
        CrysAlisPro, Oxford Diffraction Ltd.,
        Version 1.171.33.52 (release 06-11-2009 CrysAlis171 .NET)
        (compiled Nov  6 2009,16:24:50)
;
_computing_data_reduction
;
        CrysAlisPro, Oxford Diffraction Ltd.,
        Version 1.171.33.52 (release 06-11-2009 CrysAlis171 .NET)
        (compiled Nov  6 2009,16:24:50)
;
_computing_molecular_graphics 'OrtepII (Johnson, C. K. (1976)'
_computing_publication_material 'WinGX Farrugia, L. J. (1999)'
_computing_structure_refinement 'SHELXL-97 (Sheldrick, 2008)'
_diffrn_ambient_temperature 100(2)
_diffrn_detector_area_resol_mean 16.0009
_diffrn_measured_fraction_theta_full 0.999
_diffrn_measured_fraction_theta_max 0.999
_diffrn_measurement_device_type 'Oxford Diffraction Xcalibur diffractometer'
_diffrn_measurement_method '\w scans'
_diffrn_orient_matrix_UB_11 -0.0005122
_diffrn_orient_matrix_UB_12 -0.0164787
_diffrn_orient_matrix_UB_13 0.0254238
_diffrn_orient_matrix_UB_21 0.018559
_diffrn_orient_matrix_UB_22 0.0338894
_diffrn_orient_matrix_UB_23 0.0140489
_diffrn_orient_matrix_UB_31 -0.0378802
_diffrn_orient_matrix_UB_32 0.0168208
_diffrn_orient_matrix_UB_33 -0.0034483
_diffrn_radiation_monochromator graphite
_diffrn_radiation_type MoK\a
_diffrn_radiation_wavelength 0.71073
_diffrn_reflns_av_R_equivalents 0.0865
_diffrn_reflns_av_unetI/netI 0.0808
_diffrn_reflns_limit_h_max 22
_diffrn_reflns_limit_h_min -24
_diffrn_reflns_limit_k_max 24
_diffrn_reflns_limit_k_min -23
_diffrn_reflns_limit_l_max 35
_diffrn_reflns_limit_l_min -35
_diffrn_reflns_number 93696
_diffrn_reflns_theta_full 30
_diffrn_reflns_theta_max 30
_diffrn_reflns_theta_min 2.76
_exptl_absorpt_coefficient_mu 8.085
_exptl_absorpt_correction_T_max 0.699
_exptl_absorpt_correction_T_min 0.489
_exptl_absorpt_correction_type analytical
_exptl_absorpt_process_details
;
         CrysAlisPro, Oxford Diffraction Ltd.,
        Version 1.171.33.52 (release 06-11-2009 CrysAlis171 .NET)
        (compiled Nov  6 2009,16:24:50)
Analytical numeric absorption correction using a multifaceted crystal
                        model based on expressions derived by R.C. Clark & J.S.
        (Clark, R. C. & Reid, J. S. (1995). Acta Cryst. A51, 887-897)

;
_exptl_crystal_colour yellow
_exptl_crystal_density_diffrn 1.866
_exptl_crystal_density_method 'not measured'
_exptl_crystal_description plate
_exptl_crystal_F_000 3944
_exptl_crystal_size_max 0.11
_exptl_crystal_size_mid 0.11
_exptl_crystal_size_min 0.05
_refine_diff_density_max 2.296
_refine_diff_density_min -1.668
_refine_diff_density_rms 0.229
_refine_ls_extinction_method none
_refine_ls_goodness_of_fit_ref 1.034
_refine_ls_hydrogen_treatment constr
_refine_ls_matrix_type full
_refine_ls_number_parameters 883
_refine_ls_number_reflns 21444
_refine_ls_number_restraints 0
_refine_ls_restrained_S_all 1.034
_refine_ls_R_factor_all 0.0803
_refine_ls_R_factor_gt 0.0526
_refine_ls_shift/su_max 0.002
_refine_ls_shift/su_mean 0
_refine_ls_structure_factor_coef Fsqd
_refine_ls_weighting_details 'calc w=1/[\s^2^(Fo^2^)+(0.0298P)^2^] where P=(Fo^2^+2Fc^2^)/3'
_refine_ls_weighting_scheme calc
_refine_ls_wR_factor_gt 0.089
_refine_ls_wR_factor_ref 0.0973
_reflns_number_gt 16025
_reflns_number_total 21444
_reflns_threshold_expression I>2\s(I)
_cod_data_source_file om200659t_si_001.cif
_cod_data_source_block br1518
_cod_original_sg_symbol_Hall '-p 2ybc'
_cod_database_code 4065261

loop_
_symmetry_equiv_pos_as_xyz
'x, y, z'
'-x, y+1/2, -z+1/2'
'-x, -y, -z'
'x, -y-1/2, z-1/2'

loop_
_atom_site_label
_atom_site_type_symbol
_atom_site_fract_x
_atom_site_fract_y
_atom_site_fract_z
_atom_site_U_iso_or_equiv
_atom_site_adp_type
_atom_site_occupancy
_atom_site_symmetry_multiplicity
_atom_site_calc_flag
_atom_site_refinement_flags
Au1 Au 0.125708(13) 0.566208(14) 0.416589(10) 0.01663(6) Uani 1 1 d .
Au2 Au -0.061492(15) 0.872358(15) 0.585805(11) 0.02274(6) Uani 1 1 d .
Au3 Au 0.297498(13) 0.582822(13) 0.479743(9) 0.01514(5) Uani 1 1 d .
Au4 Au 0.506773(14) 0.924985(14) 0.363735(10) 0.01956(6) Uani 1 1 d .
P1 P 0.12466(9) 0.47497(9) 0.35130(7) 0.0170(3) Uani 1 1 d .
C111 C 0.1288(3) 0.5133(4) 0.2858(3) 0.0186(13) Uani 1 1 d .
C112 C 0.0982(4) 0.5872(4) 0.2689(3) 0.0253(15) Uani 1 1 d .
H112 H 0.0776 0.6183 0.2922 0.03 Uiso 1 1 calc R
C113 C 0.0983(4) 0.6148(4) 0.2172(3) 0.0299(16) Uani 1 1 d .
H113 H 0.0762 0.6644 0.2051 0.036 Uiso 1 1 calc R
C114 C 0.1299(4) 0.5714(4) 0.1839(3) 0.0229(14) Uani 1 1 d .
H114 H 0.1303 0.5912 0.1492 0.028 Uiso 1 1 calc R
C115 C 0.1614(4) 0.4978(4) 0.2013(3) 0.0280(15) Uani 1 1 d .
H115 H 0.1838 0.4674 0.1786 0.034 Uiso 1 1 calc R
C116 C 0.1599(4) 0.4694(4) 0.2517(3) 0.0268(15) Uani 1 1 d .
H116 H 0.1805 0.419 0.2632 0.032 Uiso 1 1 calc R
C121 C 0.2104(4) 0.4099(4) 0.3721(3) 0.0195(13) Uani 1 1 d .
C122 C 0.2857(4) 0.4420(4) 0.3807(3) 0.0271(15) Uani 1 1 d .
H122 H 0.2909 0.4961 0.3752 0.033 Uiso 1 1 calc R
C123 C 0.3523(5) 0.3962(5) 0.3972(3) 0.0369(18) Uani 1 1 d .
H123 H 0.4034 0.4186 0.403 0.044 Uiso 1 1 calc R
C124 C 0.3452(5) 0.3174(5) 0.4053(4) 0.045(2) Uani 1 1 d .
H124 H 0.3914 0.2859 0.4179 0.054 Uiso 1 1 calc R
C125 C 0.2717(5) 0.2849(5) 0.3952(3) 0.042(2) Uani 1 1 d .
H125 H 0.2667 0.2303 0.3989 0.051 Uiso 1 1 calc R
C126 C 0.2038(4) 0.3313(4) 0.3794(3) 0.0296(16) Uani 1 1 d .
H126 H 0.1529 0.3086 0.3738 0.036 Uiso 1 1 calc R
C131 C 0.0364(4) 0.4152(4) 0.3358(3) 0.0179(13) Uani 1 1 d .
C132 C 0.0042(4) 0.3783(4) 0.2845(3) 0.0244(14) Uani 1 1 d .
H132 H 0.0304 0.3829 0.2572 0.029 Uiso 1 1 calc R
C133 C -0.0652(4) 0.3355(4) 0.2735(3) 0.0278(16) Uani 1 1 d .
H133 H -0.0873 0.3119 0.2384 0.033 Uiso 1 1 calc R
C134 C -0.1024(4) 0.3274(4) 0.3137(3) 0.0282(16) Uani 1 1 d .
H134 H -0.15 0.298 0.3063 0.034 Uiso 1 1 calc R
C135 C -0.0706(4) 0.3618(4) 0.3648(3) 0.0286(16) Uani 1 1 d .
H135 H -0.0964 0.3557 0.3922 0.034 Uiso 1 1 calc R
C136 C -0.0012(4) 0.4051(4) 0.3763(3) 0.0224(14) Uani 1 1 d .
H136 H 0.0207 0.428 0.4117 0.027 Uiso 1 1 calc R
C11 C 0.1279(3) 0.6469(4) 0.4753(3) 0.0184(13) Uani 1 1 d .
C12 C 0.1405(4) 0.6987(4) 0.5075(3) 0.0248(15) Uani 1 1 d .
C13 C 0.1532(4) 0.7661(4) 0.5432(3) 0.0239(14) Uani 1 1 d .
O13 O 0.2191(3) 0.7934(3) 0.5650(2) 0.0362(13) Uani 1 1 d .
C14 C 0.0818(4) 0.8003(4) 0.5505(3) 0.0257(15) Uani 1 1 d .
C15 C 0.0230(4) 0.8237(4) 0.5603(3) 0.0261(15) Uani 1 1 d .
P2 P -0.14668(10) 0.93982(10) 0.62009(8) 0.0231(4) Uani 1 1 d .
C211 C -0.1333(4) 0.9169(4) 0.6923(3) 0.0246(15) Uani 1 1 d .
C212 C -0.1087(4) 0.8416(4) 0.7107(3) 0.0283(15) Uani 1 1 d .
H212 H -0.0994 0.8043 0.6858 0.034 Uiso 1 1 calc R
C213 C -0.0978(5) 0.8215(5) 0.7656(3) 0.0382(19) Uani 1 1 d .
H213 H -0.0816 0.7703 0.7782 0.046 Uiso 1 1 calc R
C214 C -0.1108(5) 0.8768(5) 0.8021(4) 0.045(2) Uani 1 1 d .
H214 H -0.1027 0.8635 0.8397 0.054 Uiso 1 1 calc R
C215 C -0.1355(5) 0.9509(5) 0.7836(3) 0.0373(19) Uani 1 1 d .
H215 H -0.1445 0.9884 0.8085 0.045 Uiso 1 1 calc R
C216 C -0.1474(4) 0.9709(4) 0.7285(3) 0.0322(17) Uani 1 1 d .
H216 H -0.1653 1.0217 0.7159 0.039 Uiso 1 1 calc R
C221 C -0.2515(4) 0.9281(4) 0.5833(3) 0.0249(15) Uani 1 1 d .
C222 C -0.2733(4) 0.8921(4) 0.5317(3) 0.0260(15) Uani 1 1 d .
H222 H -0.2338 0.8779 0.5153 0.031 Uiso 1 1 calc R
C223 C -0.3534(4) 0.8770(4) 0.5044(3) 0.0296(16) Uani 1 1 d .
H223 H -0.3682 0.851 0.4698 0.035 Uiso 1 1 calc R
C224 C -0.4095(5) 0.8991(5) 0.5269(4) 0.0377(19) Uani 1 1 d .
H224 H -0.4638 0.8885 0.5079 0.045 Uiso 1 1 calc R
C225 C -0.3903(5) 0.9364(5) 0.5764(4) 0.044(2) Uani 1 1 d .
H225 H -0.431 0.9528 0.5912 0.052 Uiso 1 1 calc R
C226 C -0.3118(5) 0.9504(5) 0.6051(4) 0.043(2) Uani 1 1 d .
H226 H -0.2985 0.9754 0.64 0.051 Uiso 1 1 calc R
C231 C -0.1225(4) 1.0422(4) 0.6188(3) 0.0223(14) Uani 1 1 d .
C232 C -0.0424(4) 1.0629(4) 0.6397(3) 0.0291(16) Uani 1 1 d .
H232 H -0.0043 1.0239 0.6558 0.035 Uiso 1 1 calc R
C233 C -0.0174(4) 1.1387(4) 0.6375(3) 0.0295(16) Uani 1 1 d .
H233 H 0.0372 1.1519 0.6524 0.035 Uiso 1 1 calc R
C234 C -0.0722(5) 1.1942(4) 0.6136(3) 0.0333(17) Uani 1 1 d .
H234 H -0.0556 1.2464 0.6117 0.04 Uiso 1 1 calc R
C235 C -0.1515(5) 1.1753(5) 0.5921(4) 0.040(2) Uani 1 1 d .
H235 H -0.189 1.2147 0.5758 0.048 Uiso 1 1 calc R
C236 C -0.1769(4) 1.0996(4) 0.5942(3) 0.0325(17) Uani 1 1 d .
H236 H -0.2316 1.087 0.5787 0.039 Uiso 1 1 calc R
P3 P 0.29813(9) 0.49957(9) 0.55013(7) 0.0158(3) Uani 1 1 d .
C311 C 0.3769(4) 0.4269(4) 0.5624(3) 0.0191(13) Uani 1 1 d .
C312 C 0.4382(4) 0.4386(4) 0.5394(3) 0.0255(15) Uani 1 1 d .
H312 H 0.4397 0.485 0.5194 0.031 Uiso 1 1 calc R
C313 C 0.4964(4) 0.3832(4) 0.5457(3) 0.0297(17) Uani 1 1 d .
H313 H 0.5385 0.3923 0.5305 0.036 Uiso 1 1 calc R
C314 C 0.4948(4) 0.3149(4) 0.5734(3) 0.0269(15) Uani 1 1 d .
H314 H 0.5343 0.2762 0.5762 0.032 Uiso 1 1 calc R
C315 C 0.4347(4) 0.3030(4) 0.5974(3) 0.0221(14) Uani 1 1 d .
H315 H 0.4337 0.2564 0.6174 0.027 Uiso 1 1 calc R
C316 C 0.3762(4) 0.3588(4) 0.5924(3) 0.0228(14) Uani 1 1 d .
H316 H 0.3357 0.3508 0.6092 0.027 Uiso 1 1 calc R
C321 C 0.2083(4) 0.4413(4) 0.5388(3) 0.0176(13) Uani 1 1 d .
C322 C 0.1999(4) 0.3721(4) 0.5101(3) 0.0220(14) Uani 1 1 d .
H322 H 0.2414 0.3547 0.4965 0.026 Uiso 1 1 calc R
C323 C 0.1313(4) 0.3274(4) 0.5009(3) 0.0270(15) Uani 1 1 d .
H323 H 0.1265 0.2793 0.4817 0.032 Uiso 1 1 calc R
C324 C 0.0705(4) 0.3537(4) 0.5197(3) 0.0274(16) Uani 1 1 d .
H324 H 0.0236 0.3235 0.5137 0.033 Uiso 1 1 calc R
C325 C 0.0775(4) 0.4233(4) 0.5471(3) 0.0278(15) Uani 1 1 d .
H325 H 0.035 0.4411 0.5595 0.033 Uiso 1 1 calc R
C326 C 0.1458(4) 0.4678(4) 0.5571(3) 0.0246(15) Uani 1 1 d .
H326 H 0.1501 0.516 0.5761 0.03 Uiso 1 1 calc R
C331 C 0.3107(3) 0.5515(4) 0.6147(3) 0.0171(12) Uani 1 1 d .
C332 C 0.3109(4) 0.6318(4) 0.6139(3) 0.0239(14) Uani 1 1 d .
H332 H 0.3061 0.6585 0.5804 0.029 Uiso 1 1 calc R
C333 C 0.3180(5) 0.6740(5) 0.6618(3) 0.0350(18) Uani 1 1 d .
H333 H 0.3176 0.7292 0.661 0.042 Uiso 1 1 calc R
C334 C 0.3257(4) 0.6347(5) 0.7108(3) 0.0314(17) Uani 1 1 d .
H334 H 0.3313 0.663 0.7439 0.038 Uiso 1 1 calc R
C335 C 0.3251(5) 0.5548(5) 0.7112(3) 0.0363(18) Uani 1 1 d .
H335 H 0.3301 0.5281 0.7448 0.044 Uiso 1 1 calc R
C336 C 0.3173(4) 0.5123(4) 0.6635(3) 0.0277(16) Uani 1 1 d .
H336 H 0.3166 0.4571 0.6643 0.033 Uiso 1 1 calc R
C21 C 0.2996(3) 0.6580(4) 0.4189(3) 0.0180(13) Uani 1 1 d .
C22 C 0.2943(4) 0.7047(4) 0.3840(3) 0.0208(14) Uani 1 1 d .
C23 C 0.2876(4) 0.7640(4) 0.3418(3) 0.0224(14) Uani 1 1 d .
O23 O 0.2310(3) 0.7675(3) 0.2999(2) 0.0311(12) Uani 1 1 d .
C24 C 0.3545(4) 0.8170(4) 0.3519(3) 0.0204(13) Uani 1 1 d .
C25 C 0.4116(4) 0.8574(4) 0.3583(3) 0.0209(13) Uani 1 1 d .
P4 P 0.61003(10) 1.00718(10) 0.36776(7) 0.0190(3) Uani 1 1 d .
C411 C 0.7092(4) 0.9655(4) 0.3978(3) 0.0196(13) Uani 1 1 d .
C412 C 0.7192(4) 0.8868(4) 0.3877(3) 0.0245(15) Uani 1 1 d .
H412 H 0.6749 0.8564 0.3675 0.029 Uiso 1 1 calc R
C413 C 0.7941(5) 0.8530(5) 0.4071(3) 0.0330(17) Uani 1 1 d .
H413 H 0.801 0.7995 0.4004 0.04 Uiso 1 1 calc R
C414 C 0.8589(4) 0.8975(5) 0.4364(3) 0.0326(18) Uani 1 1 d .
H414 H 0.91 0.8742 0.4501 0.039 Uiso 1 1 calc R
C415 C 0.8491(4) 0.9758(5) 0.4458(3) 0.0297(16) Uani 1 1 d .
H415 H 0.8937 1.0063 0.4653 0.036 Uiso 1 1 calc R
C416 C 0.7748(4) 1.0100(4) 0.4268(3) 0.0246(15) Uani 1 1 d .
H416 H 0.7685 1.0636 0.4336 0.03 Uiso 1 1 calc R
C421 C 0.6094(4) 1.0420(4) 0.3007(3) 0.0208(13) Uani 1 1 d .
C422 C 0.5497(4) 1.0198(4) 0.2532(3) 0.0282(15) Uani 1 1 d .
H422 H 0.5074 0.9879 0.2563 0.034 Uiso 1 1 calc R
C423 C 0.5512(5) 1.0435(5) 0.2016(3) 0.041(2) Uani 1 1 d .
H423 H 0.5104 1.0276 0.1695 0.049 Uiso 1 1 calc R
C424 C 0.6118(5) 1.0902(5) 0.1971(3) 0.040(2) Uani 1 1 d .
H424 H 0.6136 1.1054 0.1616 0.048 Uiso 1 1 calc R
C425 C 0.6697(5) 1.1150(6) 0.2432(4) 0.046(2) Uani 1 1 d .
H425 H 0.7106 1.1485 0.2397 0.055 Uiso 1 1 calc R
C426 C 0.6686(4) 1.0912(5) 0.2951(3) 0.0325(17) Uani 1 1 d .
H426 H 0.7088 1.1088 0.3271 0.039 Uiso 1 1 calc R
C431 C 0.6048(4) 1.0938(4) 0.4079(3) 0.0209(14) Uani 1 1 d .
C432 C 0.6306(4) 1.0924(4) 0.4649(3) 0.0241(14) Uani 1 1 d .
H432 H 0.6543 1.0467 0.484 0.029 Uiso 1 1 calc R
C433 C 0.6216(4) 1.1589(5) 0.4945(3) 0.0316(17) Uani 1 1 d .
H433 H 0.6401 1.1587 0.5336 0.038 Uiso 1 1 calc R
C434 C 0.5859(4) 1.2243(4) 0.4667(3) 0.0297(16) Uani 1 1 d .
H434 H 0.5799 1.2691 0.4869 0.036 Uiso 1 1 calc R
C435 C 0.5592(4) 1.2255(4) 0.4105(3) 0.0316(17) Uani 1 1 d .
H435 H 0.5341 1.271 0.3919 0.038 Uiso 1 1 calc R
C436 C 0.5682(4) 1.1609(4) 0.3800(3) 0.0276(15) Uani 1 1 d .
H436 H 0.5499 1.1622 0.3408 0.033 Uiso 1 1 calc R
C1 C 0.5465(6) 0.7293(7) 0.2576(4) 0.058(3) Uani 1 1 d .
H1 H 0.4988 0.7151 0.265 0.07 Uiso 1 1 calc R
C2 C 0.5613(6) 0.8044(6) 0.2484(4) 0.057(3) Uani 1 1 d .
H2 H 0.5227 0.8431 0.2479 0.069 Uiso 1 1 calc R
C3 C 0.6321(6) 0.8254(6) 0.2398(4) 0.058(3) Uani 1 1 d .
H3 H 0.6415 0.8786 0.2335 0.069 Uiso 1 1 calc R
C4 C 0.6882(6) 0.7717(6) 0.2400(4) 0.055(3) Uani 1 1 d .
H4 H 0.7375 0.7869 0.2354 0.067 Uiso 1 1 calc R
C5 C 0.6726(6) 0.6953(6) 0.2470(5) 0.069(3) Uani 1 1 d .
H5 H 0.7106 0.6569 0.2454 0.083 Uiso 1 1 calc R
C6 C 0.6032(6) 0.6728(7) 0.2561(5) 0.080(4) Uani 1 1 d .
H6 H 0.5936 0.6194 0.2613 0.095 Uiso 1 1 calc R

loop_
_atom_site_aniso_label
_atom_site_aniso_U_11
_atom_site_aniso_U_22
_atom_site_aniso_U_33
_atom_site_aniso_U_23
_atom_site_aniso_U_13
_atom_site_aniso_U_12
Au1 0.01425(11) 0.01837(12) 0.01723(13) -0.00380(9) 0.00476(9) -0.00048(9)
Au2 0.02216(13) 0.02292(14) 0.02312(14) -0.00462(10) 0.00690(10) 0.00255(10)
Au3 0.01347(11) 0.01712(12) 0.01507(12) 0.00196(9) 0.00469(9) -0.00103(8)
Au4 0.02029(12) 0.01917(13) 0.01932(13) 0.00102(9) 0.00622(10) -0.00274(9)
P1 0.0185(8) 0.0171(8) 0.0150(9) -0.0009(6) 0.0044(6) -0.0003(6)
C111 0.015(3) 0.018(3) 0.021(4) -0.002(2) 0.003(3) -0.001(2)
C112 0.028(4) 0.023(4) 0.027(4) -0.003(3) 0.010(3) -0.005(3)
C113 0.031(4) 0.020(4) 0.038(5) 0.013(3) 0.009(3) 0.004(3)
C114 0.023(3) 0.026(4) 0.018(4) 0.008(3) 0.004(3) -0.001(3)
C115 0.028(4) 0.030(4) 0.028(4) -0.002(3) 0.011(3) -0.001(3)
C116 0.029(4) 0.027(4) 0.027(4) 0.003(3) 0.011(3) 0.005(3)
C121 0.024(3) 0.020(3) 0.016(3) 0.003(2) 0.008(3) 0.006(3)
C122 0.029(4) 0.026(4) 0.027(4) -0.011(3) 0.008(3) 0.003(3)
C123 0.031(4) 0.042(5) 0.034(5) -0.004(4) 0.005(3) 0.007(3)
C124 0.036(5) 0.054(6) 0.041(5) 0.004(4) 0.005(4) 0.020(4)
C125 0.059(6) 0.026(4) 0.042(5) 0.008(4) 0.014(4) 0.016(4)
C126 0.029(4) 0.035(4) 0.026(4) -0.001(3) 0.009(3) -0.002(3)
C131 0.016(3) 0.016(3) 0.020(3) 0.000(2) 0.004(2) 0.001(2)
C132 0.025(4) 0.027(4) 0.022(4) 0.002(3) 0.008(3) -0.003(3)
C133 0.025(4) 0.024(4) 0.028(4) -0.003(3) -0.002(3) 0.001(3)
C134 0.027(4) 0.022(4) 0.035(5) 0.002(3) 0.009(3) -0.005(3)
C135 0.030(4) 0.030(4) 0.030(4) 0.007(3) 0.015(3) -0.004(3)
C136 0.024(3) 0.021(3) 0.023(4) 0.002(3) 0.007(3) -0.003(3)
C11 0.013(3) 0.013(3) 0.025(4) 0.001(2) -0.001(2) -0.001(2)
C12 0.019(3) 0.031(4) 0.025(4) -0.001(3) 0.009(3) 0.001(3)
C13 0.024(4) 0.023(4) 0.027(4) -0.003(3) 0.012(3) 0.000(3)
O13 0.029(3) 0.025(3) 0.051(4) -0.014(2) 0.007(2) -0.004(2)
C14 0.031(4) 0.023(4) 0.021(4) -0.001(3) 0.005(3) -0.003(3)
C15 0.031(4) 0.024(4) 0.020(4) -0.003(3) 0.001(3) 0.000(3)
P2 0.0203(8) 0.0246(9) 0.0258(10) -0.0027(7) 0.0093(7) 0.0014(7)
C211 0.020(3) 0.024(4) 0.030(4) -0.004(3) 0.009(3) -0.006(3)
C212 0.028(4) 0.031(4) 0.025(4) -0.001(3) 0.006(3) 0.001(3)
C213 0.038(5) 0.040(5) 0.032(5) 0.008(4) 0.005(4) 0.001(4)
C214 0.047(5) 0.057(6) 0.029(5) -0.004(4) 0.010(4) -0.016(4)
C215 0.041(5) 0.037(5) 0.035(5) -0.017(4) 0.014(4) -0.010(4)
C216 0.040(4) 0.027(4) 0.033(5) -0.005(3) 0.017(4) -0.007(3)
C221 0.024(3) 0.022(4) 0.031(4) -0.006(3) 0.011(3) -0.002(3)
C222 0.020(3) 0.025(4) 0.036(4) 0.002(3) 0.013(3) -0.006(3)
C223 0.035(4) 0.027(4) 0.028(4) 0.001(3) 0.010(3) -0.009(3)
C224 0.024(4) 0.042(5) 0.046(5) 0.006(4) 0.008(4) -0.009(3)
C225 0.024(4) 0.050(5) 0.065(6) -0.013(4) 0.027(4) 0.000(4)
C226 0.034(4) 0.048(5) 0.049(6) -0.023(4) 0.017(4) -0.002(4)
C231 0.022(3) 0.023(4) 0.023(4) -0.006(3) 0.009(3) -0.002(3)
C232 0.029(4) 0.023(4) 0.034(4) 0.006(3) 0.009(3) 0.005(3)
C233 0.022(4) 0.035(4) 0.027(4) -0.001(3) 0.002(3) -0.003(3)
C234 0.052(5) 0.023(4) 0.027(4) 0.002(3) 0.015(4) -0.001(3)
C235 0.040(5) 0.030(4) 0.058(6) 0.016(4) 0.027(4) 0.018(4)
C236 0.021(4) 0.035(4) 0.040(5) 0.005(3) 0.009(3) 0.014(3)
P3 0.0139(7) 0.0186(8) 0.0155(8) 0.0015(6) 0.0054(6) -0.0010(6)
C311 0.014(3) 0.023(3) 0.017(3) 0.001(3) 0.000(2) 0.003(2)
C312 0.026(4) 0.027(4) 0.025(4) 0.009(3) 0.010(3) 0.006(3)
C313 0.022(4) 0.031(4) 0.041(5) 0.012(3) 0.018(3) 0.008(3)
C314 0.021(3) 0.030(4) 0.029(4) 0.000(3) 0.007(3) 0.008(3)
C315 0.029(4) 0.013(3) 0.023(4) 0.001(3) 0.006(3) -0.001(3)
C316 0.021(3) 0.030(4) 0.016(4) 0.001(3) 0.003(3) 0.000(3)
C321 0.018(3) 0.018(3) 0.019(3) 0.005(2) 0.008(2) 0.001(2)
C322 0.019(3) 0.025(4) 0.024(4) -0.003(3) 0.010(3) -0.001(3)
C323 0.026(4) 0.032(4) 0.019(4) -0.003(3) 0.000(3) -0.011(3)
C324 0.018(3) 0.038(4) 0.023(4) 0.011(3) 0.002(3) -0.008(3)
C325 0.023(3) 0.033(4) 0.030(4) 0.002(3) 0.011(3) 0.001(3)
C326 0.027(4) 0.028(4) 0.022(4) 0.001(3) 0.012(3) 0.001(3)
C331 0.014(3) 0.021(3) 0.016(3) 0.000(2) 0.005(2) 0.001(2)
C332 0.028(4) 0.023(4) 0.022(4) 0.003(3) 0.008(3) 0.000(3)
C333 0.052(5) 0.027(4) 0.027(4) -0.006(3) 0.013(4) 0.001(3)
C334 0.034(4) 0.041(5) 0.020(4) -0.008(3) 0.009(3) 0.006(3)
C335 0.050(5) 0.042(5) 0.019(4) 0.005(3) 0.014(4) 0.008(4)
C336 0.042(4) 0.025(4) 0.016(4) 0.005(3) 0.009(3) 0.008(3)
C21 0.014(3) 0.019(3) 0.024(4) 0.001(3) 0.011(3) -0.001(2)
C22 0.014(3) 0.028(4) 0.018(4) -0.004(3) 0.001(3) -0.002(2)
C23 0.021(3) 0.024(4) 0.023(4) 0.005(3) 0.007(3) 0.001(3)
O23 0.023(3) 0.036(3) 0.025(3) 0.009(2) -0.004(2) -0.002(2)
C24 0.019(3) 0.025(4) 0.015(3) 0.006(3) 0.004(3) 0.002(3)
C25 0.023(3) 0.021(3) 0.019(4) 0.003(3) 0.007(3) 0.001(3)
P4 0.0205(8) 0.0198(9) 0.0179(9) 0.0016(6) 0.0076(7) -0.0010(6)
C411 0.022(3) 0.025(4) 0.014(3) 0.004(3) 0.010(3) 0.000(3)
C412 0.029(4) 0.028(4) 0.019(4) 0.001(3) 0.011(3) -0.002(3)
C413 0.041(5) 0.032(4) 0.027(4) 0.008(3) 0.014(3) 0.014(3)
C414 0.026(4) 0.051(5) 0.024(4) 0.012(3) 0.011(3) 0.014(3)
C415 0.023(4) 0.049(5) 0.018(4) 0.001(3) 0.008(3) 0.002(3)
C416 0.024(3) 0.029(4) 0.023(4) 0.000(3) 0.009(3) -0.002(3)
C421 0.020(3) 0.022(3) 0.019(4) 0.004(3) 0.004(3) 0.001(3)
C422 0.033(4) 0.024(4) 0.028(4) 0.001(3) 0.010(3) 0.004(3)
C423 0.051(5) 0.042(5) 0.029(5) 0.009(4) 0.013(4) 0.013(4)
C424 0.041(5) 0.057(6) 0.029(5) 0.027(4) 0.022(4) 0.019(4)
C425 0.026(4) 0.071(6) 0.045(6) 0.039(5) 0.018(4) 0.016(4)
C426 0.023(4) 0.043(5) 0.029(4) 0.017(3) 0.004(3) 0.006(3)
C431 0.017(3) 0.025(4) 0.023(4) -0.004(3) 0.010(3) -0.003(3)
C432 0.026(4) 0.023(4) 0.024(4) -0.002(3) 0.009(3) -0.001(3)
C433 0.028(4) 0.047(5) 0.024(4) -0.010(3) 0.015(3) -0.004(3)
C434 0.032(4) 0.027(4) 0.036(5) -0.003(3) 0.019(3) 0.000(3)
C435 0.027(4) 0.029(4) 0.038(5) 0.003(3) 0.008(3) 0.002(3)
C436 0.028(4) 0.030(4) 0.025(4) 0.000(3) 0.007(3) 0.003(3)
C1 0.053(6) 0.078(8) 0.041(6) 0.002(5) 0.010(5) -0.029(6)
C2 0.062(6) 0.061(7) 0.060(7) -0.029(5) 0.036(5) -0.011(5)
C3 0.079(7) 0.048(6) 0.057(7) -0.011(5) 0.037(6) -0.011(5)
C4 0.065(7) 0.048(6) 0.064(7) 0.005(5) 0.035(5) -0.002(5)
C5 0.053(6) 0.049(6) 0.090(9) 0.012(6) -0.002(6) 0.005(5)
C6 0.050(6) 0.067(8) 0.086(9) 0.046(6) -0.030(6) -0.023(6)

loop_
_atom_type_symbol
_atom_type_description
_atom_type_scat_dispersion_real
_atom_type_scat_dispersion_imag
_atom_type_scat_source
C C 0.0033 0.0016 'International Tables Vol C Tables 4.2.6.8 and 6.1.1.4'
H H 0 0 'International Tables Vol C Tables 4.2.6.8 and 6.1.1.4'
O O 0.0106 0.006 'International Tables Vol C Tables 4.2.6.8 and 6.1.1.4'
P P 0.1023 0.0942 'International Tables Vol C Tables 4.2.6.8 and 6.1.1.4'
Au Au -2.0133 8.8022 'International Tables Vol C Tables 4.2.6.8 and 6.1.1.4'

loop_
_exptl_crystal_face_index_h
_exptl_crystal_face_index_k
_exptl_crystal_face_index_l
_exptl_crystal_face_perp_dist
1 1 -1 0.0574
-1 -1 1 0.0311
-1 1 1 0.0512
1 -1 -1 0.0414
-1 0 -1 0.0327
1 0 1 0.0175

loop_
_geom_angle_atom_site_label_1
_geom_angle_atom_site_label_2
_geom_angle_atom_site_label_3
_geom_angle
C11 Au1 P1 179.29(18)
C11 Au1 Au3 75.54(16)
P1 Au1 Au3 103.82(4)
C15 Au2 P2 172.7(2)
C21 Au3 P3 178.41(19)
C21 Au3 Au1 84.39(17)
P3 Au3 Au1 97.04(4)
C25 Au4 P4 176.79(19)
C131 P1 C111 106.3(3)
C131 P1 C121 107.4(3)
C111 P1 C121 103.1(3)
C131 P1 Au1 111.3(2)
C111 P1 Au1 115.2(2)
C121 P1 Au1 112.9(2)
C116 C111 C112 119.5(6)
C116 C111 P1 120.9(5)
C112 C111 P1 119.6(5)
C111 C112 C113 119.2(6)
C111 C112 H112 120.4
C113 C112 H112 120.4
C114 C113 C112 121.0(6)
C114 C113 H113 119.5
C112 C113 H113 119.5
C113 C114 C115 119.7(6)
C113 C114 H114 120.1
C115 C114 H114 120.1
C116 C115 C114 119.6(6)
C116 C115 H115 120.2
C114 C115 H115 120.2
C115 C116 C111 121.0(6)
C115 C116 H116 119.5
C111 C116 H116 119.5
C126 C121 C122 118.9(6)
C126 C121 P1 123.0(5)
C122 C121 P1 118.1(5)
C123 C122 C121 120.7(7)
C123 C122 H122 119.6
C121 C122 H122 119.6
C122 C123 C124 120.0(8)
C122 C123 H123 120
C124 C123 H123 120
C125 C124 C123 119.8(7)
C125 C124 H124 120.1
C123 C124 H124 120.1
C124 C125 C126 120.5(8)
C124 C125 H125 119.8
C126 C125 H125 119.8
C121 C126 C125 120.0(7)
C121 C126 H126 120
C125 C126 H126 120
C136 C131 C132 118.8(6)
C136 C131 P1 118.9(5)
C132 C131 P1 122.4(5)
C133 C132 C131 120.6(6)
C133 C132 H132 119.7
C131 C132 H132 119.7
C134 C133 C132 119.7(7)
C134 C133 H133 120.1
C132 C133 H133 120.1
C135 C134 C133 120.3(6)
C135 C134 H134 119.8
C133 C134 H134 119.8
C134 C135 C136 120.6(6)
C134 C135 H135 119.7
C136 C135 H135 119.7
C135 C136 C131 119.9(6)
C135 C136 H136 120
C131 C136 H136 120
C12 C11 Au1 168.6(6)
C11 C12 C13 175.4(8)
O13 C13 C12 122.5(6)
O13 C13 C14 122.2(6)
C12 C13 C14 115.3(6)
C15 C14 C13 174.0(7)
C14 C15 Au2 170.8(6)
C221 P2 C231 107.9(3)
C221 P2 C211 107.1(3)
C231 P2 C211 105.6(3)
C221 P2 Au2 115.9(2)
C231 P2 Au2 107.5(2)
C211 P2 Au2 112.3(2)
C216 C211 C212 119.8(7)
C216 C211 P2 122.2(6)
C212 C211 P2 117.9(5)
C213 C212 C211 119.9(7)
C213 C212 H212 120
C211 C212 H212 120
C212 C213 C214 119.8(8)
C212 C213 H213 120.1
C214 C213 H213 120.1
C215 C214 C213 120.0(8)
C215 C214 H214 120
C213 C214 H214 120
C214 C215 C216 120.2(7)
C214 C215 H215 119.9
C216 C215 H215 119.9
C211 C216 C215 120.2(7)
C211 C216 H216 119.9
C215 C216 H216 119.9
C222 C221 C226 118.1(6)
C222 C221 P2 118.6(5)
C226 C221 P2 123.2(6)
C221 C222 C223 119.9(6)
C221 C222 H222 120.1
C223 C222 H222 120.1
C224 C223 C222 120.1(7)
C224 C223 H223 120
C222 C223 H223 120
C223 C224 C225 121.4(7)
C223 C224 H224 119.3
C225 C224 H224 119.3
C224 C225 C226 119.9(7)
C224 C225 H225 120.1
C226 C225 H225 120.1
C225 C226 C221 120.6(8)
C225 C226 H226 119.7
C221 C226 H226 119.7
C236 C231 C232 118.2(6)
C236 C231 P2 124.4(6)
C232 C231 P2 117.2(5)
C233 C232 C231 121.6(6)
C233 C232 H232 119.2
C231 C232 H232 119.2
C234 C233 C232 119.0(7)
C234 C233 H233 120.5
C232 C233 H233 120.5
C233 C234 C235 120.7(7)
C233 C234 H234 119.6
C235 C234 H234 119.6
C234 C235 C236 120.6(7)
C234 C235 H235 119.7
C236 C235 H235 119.7
C235 C236 C231 119.9(7)
C235 C236 H236 120
C231 C236 H236 120
C321 P3 C331 105.7(3)
C321 P3 C311 103.5(3)
C331 P3 C311 107.7(3)
C321 P3 Au3 115.1(2)
C331 P3 Au3 111.7(2)
C311 P3 Au3 112.5(2)
C312 C311 C316 119.2(6)
C312 C311 P3 118.7(5)
C316 C311 P3 122.1(5)
C313 C312 C311 120.1(6)
C313 C312 H312 120
C311 C312 H312 120
C312 C313 C314 121.2(6)
C312 C313 H313 119.4
C314 C313 H313 119.4
C313 C314 C315 119.3(6)
C313 C314 H314 120.4
C315 C314 H314 120.4
C316 C315 C314 120.3(6)
C316 C315 H315 119.9
C314 C315 H315 119.9
C315 C316 C311 119.9(6)
C315 C316 H316 120.1
C311 C316 H316 120.1
C322 C321 C326 119.2(6)
C322 C321 P3 120.4(5)
C326 C321 P3 120.4(5)
C321 C322 C323 120.8(6)
C321 C322 H322 119.6
C323 C322 H322 119.6
C324 C323 C322 119.4(7)
C324 C323 H323 120.3
C322 C323 H323 120.3
C325 C324 C323 120.2(6)
C325 C324 H324 119.9
C323 C324 H324 119.9
C324 C325 C326 120.9(6)
C324 C325 H325 119.5
C326 C325 H325 119.5
C325 C326 C321 119.4(7)
C325 C326 H326 120.3
C321 C326 H326 120.3
C332 C331 C336 119.9(6)
C332 C331 P3 118.4(5)
C336 C331 P3 121.6(5)
C331 C332 C333 120.6(6)
C331 C332 H332 119.7
C333 C332 H332 119.7
C334 C333 C332 119.5(7)
C334 C333 H333 120.2
C332 C333 H333 120.2
C335 C334 C333 119.6(7)
C335 C334 H334 120.2
C333 C334 H334 120.2
C334 C335 C336 121.3(7)
C334 C335 H335 119.3
C336 C335 H335 119.3
C335 C336 C331 119.2(7)
C335 C336 H336 120.4
C331 C336 H336 120.4
C22 C21 Au3 173.7(5)
C21 C22 C23 178.4(7)
O23 C23 C24 122.0(6)
O23 C23 C22 122.5(6)
C24 C23 C22 115.5(6)
C25 C24 C23 175.8(7)
C24 C25 Au4 176.1(6)
C421 P4 C431 105.8(3)
C421 P4 C411 104.7(3)
C431 P4 C411 106.9(3)
C421 P4 Au4 112.9(2)
C431 P4 Au4 110.7(2)
C411 P4 Au4 115.2(2)
C416 C411 C412 119.7(6)
C416 C411 P4 122.7(5)
C412 C411 P4 117.4(5)
C413 C412 C411 119.9(7)
C413 C412 H412 120
C411 C412 H412 120
C414 C413 C412 120.0(7)
C414 C413 H413 120
C412 C413 H413 120
C415 C414 C413 120.0(7)
C415 C414 H414 120
C413 C414 H414 120
C416 C415 C414 120.5(7)
C416 C415 H415 119.8
C414 C415 H415 119.8
C415 C416 C411 119.9(7)
C415 C416 H416 120.1
C411 C416 H416 120.1
C426 C421 C422 118.3(6)
C426 C421 P4 120.8(5)
C422 C421 P4 120.9(5)
C423 C422 C421 121.0(7)
C423 C422 H422 119.5
C421 C422 H422 119.5
C424 C423 C422 119.6(8)
C424 C423 H423 120.2
C422 C423 H423 120.2
C425 C424 C423 120.6(7)
C425 C424 H424 119.7
C423 C424 H424 119.7
C424 C425 C426 120.0(8)
C424 C425 H425 120
C426 C425 H425 120
C421 C426 C425 120.4(7)
C421 C426 H426 119.8
C425 C426 H426 119.8
C432 C431 C436 119.8(6)
C432 C431 P4 121.2(5)
C436 C431 P4 118.8(5)
C431 C432 C433 119.6(7)
C431 C432 H432 120.2
C433 C432 H432 120.2
C434 C433 C432 120.0(7)
C434 C433 H433 120
C432 C433 H433 120
C435 C434 C433 120.6(7)
C435 C434 H434 119.7
C433 C434 H434 119.7
C434 C435 C436 120.8(7)
C434 C435 H435 119.6
C436 C435 H435 119.6
C435 C436 C431 119.2(7)
C435 C436 H436 120.4
C431 C436 H436 120.4
C2 C1 C6 118.6(9)
C2 C1 H1 120.7
C6 C1 H1 120.7
C1 C2 C3 120.7(10)
C1 C2 H2 119.7
C3 C2 H2 119.7
C4 C3 C2 121.2(10)
C4 C3 H3 119.4
C2 C3 H3 119.4
C3 C4 C5 118.7(10)
C3 C4 H4 120.6
C5 C4 H4 120.6
C4 C5 C6 121.3(10)
C4 C5 H5 119.4
C6 C5 H5 119.4
C5 C6 C1 119.5(10)
C5 C6 H6 120.3
C1 C6 H6 120.3

loop_
_geom_bond_atom_site_label_1
_geom_bond_atom_site_label_2
_geom_bond_distance
Au1 C11 2.031(6)
Au1 P1 2.2809(16)
Au1 Au3 2.9825(3)
Au2 C15 1.985(7)
Au2 P2 2.2748(17)
Au3 C21 2.025(6)
Au3 P3 2.2903(16)
Au4 C25 2.014(6)
Au4 P4 2.2848(16)
P1 C131 1.808(6)
P1 C111 1.814(7)
P1 C121 1.826(6)
C111 C116 1.385(9)
C111 C112 1.394(9)
C112 C113 1.399(10)
C112 H112 0.95
C113 C114 1.370(10)
C113 H113 0.95
C114 C115 1.399(9)
C114 H114 0.95
C115 C116 1.381(9)
C115 H115 0.95
C116 H116 0.95
C121 C126 1.373(9)
C121 C122 1.395(9)
C122 C123 1.371(10)
C122 H122 0.95
C123 C124 1.381(12)
C123 H123 0.95
C124 C125 1.364(12)
C124 H124 0.95
C125 C126 1.393(11)
C125 H125 0.95
C126 H126 0.95
C131 C136 1.398(9)
C131 C132 1.405(9)
C132 C133 1.384(9)
C132 H132 0.95
C133 C134 1.383(10)
C133 H133 0.95
C134 C135 1.381(10)
C134 H134 0.95
C135 C136 1.387(9)
C135 H135 0.95
C136 H136 0.95
C11 C12 1.184(9)
C12 C13 1.448(10)
C13 O13 1.219(8)
C13 C14 1.454(10)
C14 C15 1.210(9)
P2 C221 1.813(7)
P2 C231 1.813(7)
P2 C211 1.823(7)
C211 C216 1.383(10)
C211 C212 1.400(10)
C212 C213 1.395(10)
C212 H212 0.95
C213 C214 1.397(12)
C213 H213 0.95
C214 C215 1.381(12)
C214 H214 0.95
C215 C216 1.397(11)
C215 H215 0.95
C216 H216 0.95
C221 C222 1.395(10)
C221 C226 1.396(10)
C222 C223 1.398(10)
C222 H222 0.95
C223 C224 1.343(10)
C223 H223 0.95
C224 C225 1.362(11)
C224 H224 0.95
C225 C226 1.377(11)
C225 H225 0.95
C226 H226 0.95
C231 C236 1.387(9)
C231 C232 1.397(10)
C232 C233 1.383(10)
C232 H232 0.95
C233 C234 1.363(10)
C233 H233 0.95
C234 C235 1.377(11)
C234 H234 0.95
C235 C236 1.383(11)
C235 H235 0.95
C236 H236 0.95
P3 C321 1.823(6)
P3 C331 1.823(6)
P3 C311 1.825(6)
C311 C312 1.392(9)
C311 C316 1.401(9)
C312 C313 1.375(9)
C312 H312 0.95
C313 C314 1.376(10)
C313 H313 0.95
C314 C315 1.393(9)
C314 H314 0.95
C315 C316 1.386(9)
C315 H315 0.95
C316 H316 0.95
C321 C322 1.380(9)
C321 C326 1.400(8)
C322 C323 1.392(9)
C322 H322 0.95
C323 C324 1.381(10)
C323 H323 0.95
C324 C325 1.371(10)
C324 H324 0.95
C325 C326 1.385(9)
C325 H325 0.95
C326 H326 0.95
C331 C332 1.380(9)
C331 C336 1.387(9)
C332 C333 1.391(10)
C332 H332 0.95
C333 C334 1.387(10)
C333 H333 0.95
C334 C335 1.374(11)
C334 H334 0.95
C335 C336 1.386(10)
C335 H335 0.95
C336 H336 0.95
C21 C22 1.180(9)
C22 C23 1.460(9)
C23 O23 1.220(8)
C23 C24 1.451(9)
C24 C25 1.194(9)
P4 C421 1.806(7)
P4 C431 1.823(7)
P4 C411 1.830(7)
C411 C416 1.397(9)
C411 C412 1.399(9)
C412 C413 1.390(10)
C412 H412 0.95
C413 C414 1.389(11)
C413 H413 0.95
C414 C415 1.388(11)
C414 H414 0.95
C415 C416 1.383(10)
C415 H415 0.95
C416 H416 0.95
C421 C426 1.386(9)
C421 C422 1.392(10)
C422 C423 1.384(10)
C422 H422 0.95
C423 C424 1.371(12)
C423 H423 0.95
C424 C425 1.369(13)
C424 H424 0.95
C425 C426 1.390(10)
C425 H425 0.95
C426 H426 0.95
C431 C432 1.383(9)
C431 C436 1.404(9)
C432 C433 1.404(10)
C432 H432 0.95
C433 C434 1.374(11)
C433 H433 0.95
C434 C435 1.364(10)
C434 H434 0.95
C435 C436 1.391(10)
C435 H435 0.95
C436 H436 0.95
C1 C2 1.351(14)
C1 C6 1.404(16)
C1 H1 0.95
C2 C3 1.382(13)
C2 H2 0.95
C3 C4 1.354(13)
C3 H3 0.95
C4 C5 1.364(13)
C4 H4 0.95
C5 C6 1.372(15)
C5 H5 0.95
C6 H6 0.95
